data_7039454
loop_
_publ_author_name
'MacInnis, Morgan C.'
'Ruddy, Adam J.'
'McDonald, Robert'
'Ferguson, Michael J.'
'Turculet, Laura'

_publ_section_title
;
 Synthesis and characterization of five-coordinate, 16-electron Ru(II)
 complexes supported by tridentate bis(phosphino)silyl ligation.
;
_journal_issue 40
_journal_name_full 'Dalton transactions (Cambridge, England : 2003)'
_journal_page_first 15850
_journal_page_last 15858
_journal_paper_doi 10.1039/c6dt01869f
_journal_volume 45
_journal_year 2016
_chemical_formula_sum 'C44.38 H75.5 P3 Ru Si'
_chemical_formula_weight 831.12
_chemical_name_systematic
; 
 ? 
;
_chemical_properties_physical 'Air-sensitive, Moisture-sensitive, Oxygen-sensitive'
_space_group_IT_number 121
_symmetry_cell_setting tetragonal
_symmetry_space_group_name_Hall 'I -4 2'
_symmetry_space_group_name_H-M 'I -4 2 m'
_atom_sites_solution_hydrogens geom
_atom_sites_solution_primary direct
_atom_sites_solution_secondary difmap
_audit_creation_method SHELXL-97
_audit_update_record
;
2014-10-15 deposited with the CCDC.
2016-05-27 downloaded from the CCDC.
;
_cell_angle_alpha 90.00
_cell_angle_beta 90.00
_cell_angle_gamma 90.00
_cell_formula_units_Z 8
_cell_length_a 22.5341(9)
_cell_length_b 22.5341(9)
_cell_length_c 17.3711(7)
_cell_measurement_reflns_used 9976
_cell_measurement_temperature 173(2)
_cell_measurement_theta_max 26.28
_cell_measurement_theta_min 2.34
_cell_volume 8820.8(6)
_computing_cell_refinement 'Bruker SAINT'
_computing_data_collection 'Bruker APEX2'
_computing_data_reduction 'Bruker SAINT'
_computing_molecular_graphics 'Bruker SHELXTL'
_computing_publication_material 'Bruker SHELXTL'
_computing_structure_refinement 'SHELXL-97 (Sheldrick, 2008)'
_computing_structure_solution 'SHELXS-97 (Sheldrick, 2008)'
_diffrn_ambient_temperature 173(2)
_diffrn_measured_fraction_theta_full 1.000
_diffrn_measured_fraction_theta_max 1.000
_diffrn_measurement_device_type 'Bruker APEX-II CCD'
_diffrn_measurement_method '\w scans'
_diffrn_radiation_monochromator graphite
_diffrn_radiation_source 'fine-focus sealed tube'
_diffrn_radiation_type MoK\a
_diffrn_radiation_wavelength 0.71073
_diffrn_reflns_av_R_equivalents 0.0447
_diffrn_reflns_av_sigmaI/netI 0.0221
_diffrn_reflns_limit_h_max 28
_diffrn_reflns_limit_h_min -28
_diffrn_reflns_limit_k_max 28
_diffrn_reflns_limit_k_min -28
_diffrn_reflns_limit_l_max 21
_diffrn_reflns_limit_l_min -21
_diffrn_reflns_number 35591
_diffrn_reflns_theta_full 26.45
_diffrn_reflns_theta_max 26.45
_diffrn_reflns_theta_min 1.28
_exptl_absorpt_coefficient_mu 0.520
_exptl_absorpt_correction_T_max 0.9724
_exptl_absorpt_correction_T_min 0.8344
_exptl_absorpt_correction_type multi-scan
_exptl_absorpt_process_details 'SADABS (Sheldrick, 2008)'
_exptl_crystal_colour purple
_exptl_crystal_density_diffrn 1.252
_exptl_crystal_density_method 'not measured'
_exptl_crystal_description fragment
_exptl_crystal_F_000 3558
_exptl_crystal_size_max 0.36
_exptl_crystal_size_mid 0.35
_exptl_crystal_size_min 0.05
_platon_squeeze_details
;
Attempts to refine peaks of residual electron density as disordered
or partial-occupancy solvent pentane carbon atoms were unsuccessful.
The data were corrected for disordered electron density through use of
the SQUEEZE procedure (Sluis, P. van der; Spek, A. L. Acta Crystallogr.
1990, A46, 194-201) as implemented in PLATON (Spek, A. L. Acta
Crystallogr. 1990, A46, C34; Spek, A. L. J. Appl. Cryst. 2003, 36, 7-13.
PLATON - a multipurpose crystallographic tool.  Utrecht University,
Utrecht, The Netherlands).  A total solvent-accessible void volume of
1229 cubic angstroms with a total electron count of 300 (consistent with
7 molecules of solvent pentane, or 0.875 molecules per formula unit of
the ruthenium complex) was found in the unit cell.
;
_refine_diff_density_max 0.990
_refine_diff_density_min -0.202
_refine_diff_density_rms 0.061
_refine_ls_abs_structure_details 'Flack H D (1983), Acta Cryst. A39, 876-881'
_refine_ls_abs_structure_Flack -0.03(2)
_refine_ls_extinction_method none
_refine_ls_goodness_of_fit_ref 1.058
_refine_ls_hydrogen_treatment mixed
_refine_ls_matrix_type full
_refine_ls_number_parameters 233
_refine_ls_number_reflns 4722
_refine_ls_number_restraints 0
_refine_ls_restrained_S_all 1.058
_refine_ls_R_factor_all 0.0282
_refine_ls_R_factor_gt 0.0251
_refine_ls_shift/su_max 0.001
_refine_ls_shift/su_mean 0.000
_refine_ls_structure_factor_coef Fsqd
_refine_ls_weighting_details 'calc w=1/[\s^2^(Fo^2^)+(0.0401P)^2^+0.0000P] where P=(Fo^2^+2Fc^2^)/3'
_refine_ls_weighting_scheme calc
_refine_ls_wR_factor_gt 0.0607
_refine_ls_wR_factor_ref 0.0619
_reflns_number_gt 4371
_reflns_number_total 4722
_reflns_threshold_expression I>2\s(I)
_cod_data_source_file c6dt01869f2.cif
_cod_data_source_block dal09d3
_cod_depositor_comments
;
The following automatic conversions were performed:

'_symmetry_cell_setting' value 'Tetragonal' changed to 'tetragonal'
according to
/usr/data/users/saulius/crontab/automatic-downloads/rss-feeds/RSC/lib/dictionaries/cif_core.dic
dictionary named 'cif_core.dic' version 2.4.2 from 2011-04-26.

Automatic conversion script
Id: cif_fix_values 4268 2015-11-12 08:31:59Z antanas 

 Adding full bibliography for 7039453--7039457.cif.
;
_cod_original_sg_symbol_H-M I-42m
_cod_original_formula_sum 'C44.38 H75.50 P3 Ru Si'
_cod_database_code 7039454

loop_
_symmetry_equiv_pos_as_xyz
'x, y, z'
'-x, -y, z'
'y, -x, -z'
'-y, x, -z'
'-x, y, -z'
'x, -y, -z'
'-y, -x, z'
'y, x, z'
'x+1/2, y+1/2, z+1/2'
'-x+1/2, -y+1/2, z+1/2'
'y+1/2, -x+1/2, -z+1/2'
'-y+1/2, x+1/2, -z+1/2'
'-x+1/2, y+1/2, -z+1/2'
'x+1/2, -y+1/2, -z+1/2'
'-y+1/2, -x+1/2, z+1/2'
'y+1/2, x+1/2, z+1/2'

loop_
_atom_site_label
_atom_site_type_symbol
_atom_site_fract_x
_atom_site_fract_y
_atom_site_fract_z
_atom_site_U_iso_or_equiv
_atom_site_adp_type
_atom_site_occupancy
_atom_site_symmetry_multiplicity
_atom_site_calc_flag
_atom_site_refinement_flags
_atom_site_disorder_assembly
_atom_site_disorder_group
Ru Ru 0.231402(7) 0.231402(7) 0.277580(12) 0.02199(6) Uani 1 2 d S . .
P1 P 0.16344(2) 0.30311(2) 0.24224(3) 0.02550(13) Uani 1 1 d . A .
P2 P 0.1983(2) 0.1979(3) 0.39826(5) 0.0335(3) Uani 1 2 d P A -1
Si Si 0.30447(3) 0.30447(3) 0.25129(5) 0.02809(18) Uani 1 2 d P A .
C1 C 0.35051(12) 0.35051(12) 0.3210(2) 0.0416(9) Uani 1 2 d S . .
H1A H 0.3804 0.3731 0.2922 0.050 Uiso 0.50 1 calc PR A .
H1B H 0.3703 0.3242 0.3578 0.050 Uiso 0.50 1 calc PR . .
H1C H 0.3245 0.3780 0.3488 0.050 Uiso 0.50 1 calc PR . .
C2 C 0.1878(4) 0.1174(3) 0.4090(4) 0.0554(19) Uani 0.50 1 d P A -1
H2A H 0.1747 0.1086 0.4616 0.066 Uiso 0.50 1 calc PR A -1
H2B H 0.2254 0.0970 0.3988 0.066 Uiso 0.50 1 calc PR A -1
H2C H 0.1577 0.1038 0.3723 0.066 Uiso 0.50 1 calc PR A -1
C3 C 0.2479(3) 0.2109(3) 0.4806(3) 0.0600(18) Uani 0.50 1 d P A -1
H3A H 0.2286 0.1972 0.5279 0.072 Uiso 0.50 1 calc PR A -1
H3B H 0.2565 0.2534 0.4847 0.072 Uiso 0.50 1 calc PR A -1
H3C H 0.2850 0.1890 0.4730 0.072 Uiso 0.50 1 calc PR A -1
C4 C 0.1287(4) 0.2208(4) 0.4349(5) 0.075(3) Uani 0.50 1 d P A -1
H4A H 0.1204 0.1995 0.4829 0.090 Uiso 0.50 1 calc PR A -1
H4B H 0.0977 0.2119 0.3971 0.090 Uiso 0.50 1 calc PR A -1
H4C H 0.1296 0.2635 0.4449 0.090 Uiso 0.50 1 calc PR A -1
C11 C 0.26409(12) 0.36286(9) 0.19111(12) 0.0312(5) Uani 1 1 d . . .
C12 C 0.20254(11) 0.35960(10) 0.18361(12) 0.0306(5) Uani 1 1 d . A .
C13 C 0.17268(13) 0.39985(12) 0.13518(14) 0.0436(7) Uani 1 1 d . . .
H13 H 0.1308 0.3974 0.1296 0.052 Uiso 1 1 calc R A .
C14 C 0.20404(16) 0.44281(13) 0.09586(16) 0.0558(8) Uani 1 1 d . A .
H14 H 0.1837 0.4689 0.0619 0.067 Uiso 1 1 calc R . .
C15 C 0.26422(17) 0.44823(11) 0.10530(16) 0.0540(8) Uani 1 1 d . . .
H15 H 0.2854 0.4788 0.0796 0.065 Uiso 1 1 calc R A .
C16 C 0.29387(14) 0.40869(11) 0.15268(14) 0.0431(6) Uani 1 1 d . A .
H16 H 0.3355 0.4128 0.1593 0.052 Uiso 1 1 calc R . .
C21 C 0.10103(10) 0.27802(11) 0.17892(13) 0.0346(5) Uani 1 1 d . . .
H21 H 0.0771 0.3136 0.1641 0.042 Uiso 1 1 calc R A .
C22 C 0.06068(9) 0.23528(12) 0.22316(15) 0.0411(5) Uani 1 1 d . A .
H22A H 0.0423 0.2567 0.2668 0.049 Uiso 1 1 calc R . .
H22B H 0.0851 0.2027 0.2446 0.049 Uiso 1 1 calc R . .
C23 C 0.01158(12) 0.20870(13) 0.17272(18) 0.0548(8) Uani 1 1 d . . .
H23A H -0.0110 0.1790 0.2029 0.066 Uiso 1 1 calc R A .
H23B H -0.0162 0.2405 0.1570 0.066 Uiso 1 1 calc R . .
C24 C 0.03686(14) 0.17954(12) 0.10216(17) 0.0546(8) Uani 1 1 d . A .
H24A H 0.0041 0.1644 0.0697 0.066 Uiso 1 1 calc R . .
H24B H 0.0618 0.1454 0.1176 0.066 Uiso 1 1 calc R . .
C25 C 0.07382(14) 0.22314(14) 0.05629(16) 0.0562(8) Uani 1 1 d . . .
H25A H 0.0481 0.2558 0.0378 0.067 Uiso 1 1 calc R A .
H25B H 0.0907 0.2028 0.0107 0.067 Uiso 1 1 calc R . .
C26 C 0.12473(12) 0.24920(12) 0.10522(14) 0.0426(7) Uani 1 1 d . A .
H26A H 0.1529 0.2172 0.1189 0.051 Uiso 1 1 calc R . .
H26B H 0.1465 0.2792 0.0746 0.051 Uiso 1 1 calc R . .
C31 C 0.12368(10) 0.35010(10) 0.31462(14) 0.0296(5) Uani 1 1 d . . .
H31 H 0.1035 0.3217 0.3503 0.036 Uiso 1 1 calc R A .
C32 C 0.07514(12) 0.39157(11) 0.28523(17) 0.0506(7) Uani 1 1 d . A .
H32A H 0.0928 0.4205 0.2490 0.061 Uiso 1 1 calc R . .
H32B H 0.0453 0.3681 0.2566 0.061 Uiso 1 1 calc R . .
C33 C 0.04445(12) 0.42491(12) 0.34971(17) 0.0509(7) Uani 1 1 d . . .
H33A H 0.0149 0.4525 0.3274 0.061 Uiso 1 1 calc R A .
H33B H 0.0230 0.3963 0.3829 0.061 Uiso 1 1 calc R . .
C34 C 0.08793(13) 0.45962(12) 0.39812(17) 0.0477(7) Uani 1 1 d . A .
H34A H 0.0669 0.4782 0.4420 0.057 Uiso 1 1 calc R . .
H34B H 0.1059 0.4916 0.3668 0.057 Uiso 1 1 calc R . .
C35 C 0.13632(14) 0.41858(16) 0.42812(17) 0.0636(9) Uani 1 1 d . . .
H35A H 0.1186 0.3900 0.4648 0.076 Uiso 1 1 calc R A .
H35B H 0.1661 0.4424 0.4564 0.076 Uiso 1 1 calc R . .
C36 C 0.16710(12) 0.38454(13) 0.36381(17) 0.0498(7) Uani 1 1 d . A .
H36A H 0.1891 0.4128 0.3309 0.060 Uiso 1 1 calc R . .
H36B H 0.1962 0.3567 0.3866 0.060 Uiso 1 1 calc R . .
H1 H 0.1830(14) 0.1830(14) 0.246(2) 0.085(15) Uiso 1 2 d P A .

loop_
_atom_site_aniso_label
_atom_site_aniso_U_11
_atom_site_aniso_U_22
_atom_site_aniso_U_33
_atom_site_aniso_U_23
_atom_site_aniso_U_13
_atom_site_aniso_U_12
Ru 0.02275(8) 0.02275(8) 0.02048(10) 0.00050(7) 0.00050(7) 0.00273(10)
P1 0.0270(3) 0.0259(3) 0.0236(3) -0.0012(2) -0.0021(2) 0.0053(2)
P2 0.023(2) 0.054(3) 0.0237(4) 0.004(2) 0.004(2) 0.0051(4)
Si 0.0291(3) 0.0291(3) 0.0261(4) -0.0007(2) -0.0007(2) -0.0021(4)
C1 0.0427(13) 0.0427(13) 0.039(2) -0.0063(11) -0.0063(11) -0.0055(17)
C2 0.081(6) 0.045(3) 0.041(4) 0.013(3) 0.010(4) -0.001(4)
C3 0.087(4) 0.065(3) 0.028(2) 0.007(2) -0.011(3) -0.016(3)
C4 0.076(6) 0.090(7) 0.060(5) 0.040(5) 0.042(4) 0.046(6)
C11 0.0443(14) 0.0237(10) 0.0256(10) -0.0039(8) 0.0031(11) -0.0038(11)
C12 0.0441(13) 0.0270(11) 0.0205(10) 0.0000(9) 0.0032(10) 0.0060(10)
C13 0.0574(17) 0.0438(15) 0.0296(13) 0.0074(11) 0.0043(12) 0.0196(13)
C14 0.082(2) 0.0471(16) 0.0378(15) 0.0152(12) 0.0158(15) 0.0277(16)
C15 0.087(2) 0.0296(12) 0.0454(15) 0.0104(11) 0.0267(18) 0.0077(15)
C16 0.0584(16) 0.0300(12) 0.0411(14) -0.0006(11) 0.0109(13) -0.0034(12)
C21 0.0321(12) 0.0365(14) 0.0352(12) -0.0073(10) -0.0119(9) 0.0097(10)
C22 0.0282(11) 0.0497(13) 0.0453(13) -0.0152(14) -0.0028(10) 0.0018(11)
C23 0.0355(14) 0.0549(16) 0.074(2) -0.0089(15) -0.0182(14) -0.0004(12)
C24 0.0624(18) 0.0454(16) 0.0560(18) -0.0106(14) -0.0267(15) 0.0011(14)
C25 0.0676(18) 0.0591(19) 0.0418(15) -0.0125(14) -0.0249(13) 0.0061(16)
C26 0.0445(14) 0.0533(17) 0.0298(12) -0.0097(10) -0.0100(11) 0.0112(12)
C31 0.0288(11) 0.0299(12) 0.0301(12) -0.0016(9) 0.0000(9) 0.0052(10)
C32 0.0580(16) 0.0459(14) 0.0480(16) -0.0189(13) -0.0187(14) 0.0264(13)
C33 0.0464(15) 0.0425(15) 0.0639(19) -0.0182(14) -0.0051(14) 0.0201(13)
C34 0.0610(17) 0.0389(14) 0.0433(15) -0.0144(12) 0.0054(13) 0.0073(13)
C35 0.063(2) 0.086(2) 0.0419(16) -0.0320(16) -0.0128(15) 0.0244(17)
C36 0.0392(14) 0.0587(17) 0.0514(16) -0.0293(14) -0.0113(13) 0.0106(13)

loop_
_atom_type_symbol
_atom_type_description
_atom_type_scat_dispersion_real
_atom_type_scat_dispersion_imag
_atom_type_scat_source
C C 0.0033 0.0016 'International Tables Vol C Tables 4.2.6.8 and 6.1.1.4'
H H 0.0000 0.0000 'International Tables Vol C Tables 4.2.6.8 and 6.1.1.4'
Si Si 0.0817 0.0704 'International Tables Vol C Tables 4.2.6.8 and 6.1.1.4'
P P 0.1023 0.0942 'International Tables Vol C Tables 4.2.6.8 and 6.1.1.4'
Ru Ru -1.2594 0.8363 'International Tables Vol C Tables 4.2.6.8 and 6.1.1.4'

loop_
_geom_angle_atom_site_label_1
_geom_angle_atom_site_label_2
_geom_angle_atom_site_label_3
_geom_angle
_geom_angle_site_symmetry_1
_geom_angle_site_symmetry_3
H1 Ru P1 86.2(4) . .
H1 Ru P1 86.2(4) . 8
P1 Ru P1 149.01(3) . 8
H1 Ru P2 83.0(15) . .
P1 Ru P2 104.59(18) . .
P1 Ru P2 104.24(18) 8 .
H1 Ru Si 149.1(15) . .
P1 Ru Si 85.611(15) . .
P1 Ru Si 85.611(15) 8 .
P2 Ru Si 127.93(4) . .
C12 P1 C31 102.01(10) . .
C12 P1 C21 103.99(12) . .
C31 P1 C21 101.87(10) . .
C12 P1 Ru 108.15(8) . .
C31 P1 Ru 122.31(8) . .
C21 P1 Ru 116.29(8) . .
C4 P2 C3 102.3(4) . .
C4 P2 C2 97.8(4) . .
C3 P2 C2 99.1(4) . .
C4 P2 Ru 120.5(4) . .
C3 P2 Ru 116.77(19) . .
C2 P2 Ru 116.6(3) . .
C1 Si C11 103.44(9) . 8
C1 Si C11 103.44(9) . .
C11 Si C11 110.88(14) 8 .
C1 Si Ru 129.38(13) . .
C11 Si Ru 104.63(8) 8 .
C11 Si Ru 104.63(8) . .
C12 C11 C16 118.1(2) . .
C12 C11 Si 119.23(18) . .
C16 C11 Si 122.7(2) . .
C11 C12 C13 119.8(2) . .
C11 C12 P1 117.23(18) . .
C13 C12 P1 122.9(2) . .
C14 C13 C12 120.2(3) . .
C15 C14 C13 120.6(3) . .
C14 C15 C16 119.4(3) . .
C15 C16 C11 121.8(3) . .
C22 C21 C26 111.1(2) . .
C22 C21 P1 109.94(16) . .
C26 C21 P1 110.92(16) . .
C21 C22 C23 112.8(2) . .
C24 C23 C22 111.3(2) . .
C23 C24 C25 110.7(2) . .
C24 C25 C26 111.5(2) . .
C21 C26 C25 111.2(2) . .
C36 C31 C32 109.8(2) . .
C36 C31 P1 111.09(16) . .
C32 C31 P1 117.68(17) . .
C33 C32 C31 112.5(2) . .
C34 C33 C32 111.9(2) . .
C33 C34 C35 109.9(2) . .
C34 C35 C36 112.4(2) . .
C31 C36 C35 112.2(2) . .

loop_
_geom_bond_atom_site_label_1
_geom_bond_atom_site_label_2
_geom_bond_distance
_geom_bond_site_symmetry_2
Ru H1 1.64(4) .
Ru P1 2.3093(6) .
Ru P1 2.3093(6) 8
Ru P2 2.3494(9) .
Ru Si 2.3729(9) .
P1 C12 1.853(2) .
P1 C31 1.872(2) .
P1 C21 1.873(2) .
P2 C4 1.769(9) .
P2 C3 1.837(6) .
P2 C2 1.839(9) .
Si C1 1.902(4) .
Si C11 1.911(2) 8
Si C11 1.911(2) .
C11 C12 1.395(3) .
C11 C16 1.401(3) .
C12 C13 1.408(3) .
C13 C14 1.380(4) .
C14 C15 1.372(4) .
C15 C16 1.385(4) .
C21 C22 1.531(4) .
C21 C26 1.532(3) .
C22 C23 1.533(3) .
C23 C24 1.503(4) .
C24 C25 1.515(4) .
C25 C26 1.544(3) .
C31 C36 1.513(3) .
C31 C32 1.527(3) .
C32 C33 1.516(4) .
C33 C34 1.510(4) .
C34 C35 1.522(4) .
C35 C36 1.522(4) .

loop_
_geom_torsion_atom_site_label_1
_geom_torsion_atom_site_label_2
_geom_torsion_atom_site_label_3
_geom_torsion_atom_site_label_4
_geom_torsion
_geom_torsion_site_symmetry_1
_geom_torsion_site_symmetry_4
H1 Ru P1 C12 -129.8(14) . .
P1 Ru P1 C12 -53.61(10) 8 .
P2 Ru P1 C12 148.42(9) . .
Si Ru P1 C12 20.32(8) . .
H1 Ru P1 C31 112.4(15) . .
P1 Ru P1 C31 -171.41(9) 8 .
P2 Ru P1 C31 30.62(10) . .
Si Ru P1 C31 -97.49(9) . .
H1 Ru P1 C21 -13.3(14) . .
P1 Ru P1 C21 62.86(11) 8 .
P2 Ru P1 C21 -95.11(10) . .
Si Ru P1 C21 136.78(9) . .
H1 Ru P2 C4 -75.6(4) . .
P1 Ru P2 C4 8.6(4) . .
P1 Ru P2 C4 -159.9(4) 8 .
Si Ru P2 C4 104.5(4) . .
H1 Ru P2 C3 159.3(4) . .
P1 Ru P2 C3 -116.4(4) . .
P1 Ru P2 C3 75.1(4) 8 .
Si Ru P2 C3 -20.5(5) . .
H1 Ru P2 C2 42.6(3) . .
P1 Ru P2 C2 126.8(4) . .
P1 Ru P2 C2 -41.7(4) 8 .
Si Ru P2 C2 -137.3(3) . .
H1 Ru Si C1 180.0 . .
P1 Ru Si C1 104.873(14) . .
P1 Ru Si C1 -104.873(14) 8 .
P2 Ru Si C1 -0.2(2) . .
H1 Ru Si C11 -58(2) . 8
P1 Ru Si C11 -133.46(7) . 8
P1 Ru Si C11 16.79(7) 8 8
P2 Ru Si C11 121.4(2) . 8
H1 Ru Si C11 58(2) . .
P1 Ru Si C11 -16.79(7) . .
P1 Ru Si C11 133.46(7) 8 .
P2 Ru Si C11 -121.9(2) . .
C1 Si C11 C12 -127.5(2) . .
C11 Si C11 C12 122.19(18) 8 .
Ru Si C11 C12 9.9(2) . .
C1 Si C11 C16 53.6(2) . .
C11 Si C11 C16 -56.7(2) 8 .
Ru Si C11 C16 -168.96(17) . .
C16 C11 C12 C13 3.3(3) . .
Si C11 C12 C13 -175.62(17) . .
C16 C11 C12 P1 -174.33(16) . .
Si C11 C12 P1 6.7(3) . .
C31 P1 C12 C11 109.35(19) . .
C21 P1 C12 C11 -145.00(18) . .
Ru P1 C12 C11 -20.8(2) . .
C31 P1 C12 C13 -68.2(2) . .
C21 P1 C12 C13 37.4(2) . .
Ru P1 C12 C13 161.64(18) . .
C11 C12 C13 C14 -0.7(4) . .
P1 C12 C13 C14 176.8(2) . .
C12 C13 C14 C15 -2.2(4) . .
C13 C14 C15 C16 2.4(4) . .
C14 C15 C16 C11 0.4(4) . .
C12 C11 C16 C15 -3.2(4) . .
Si C11 C16 C15 175.69(19) . .
C12 P1 C21 C22 -174.36(15) . .
C31 P1 C21 C22 -68.60(17) . .
Ru P1 C21 C22 66.89(16) . .
C12 P1 C21 C26 62.39(19) . .
C31 P1 C21 C26 168.14(17) . .
Ru P1 C21 C26 -56.37(19) . .
C26 C21 C22 C23 -51.9(3) . .
P1 C21 C22 C23 -175.02(17) . .
C21 C22 C23 C24 54.4(3) . .
C22 C23 C24 C25 -56.7(3) . .
C23 C24 C25 C26 57.9(3) . .
C22 C21 C26 C25 52.1(3) . .
P1 C21 C26 C25 174.67(19) . .
C24 C25 C26 C21 -55.7(3) . .
C12 P1 C31 C36 -62.3(2) . .
C21 P1 C31 C36 -169.58(19) . .
Ru P1 C31 C36 58.5(2) . .
C12 P1 C31 C32 65.4(2) . .
C21 P1 C31 C32 -41.9(2) . .
Ru P1 C31 C32 -173.83(16) . .
C36 C31 C32 C33 -54.4(3) . .
P1 C31 C32 C33 177.27(18) . .
C31 C32 C33 C34 56.2(3) . .
C32 C33 C34 C35 -54.9(3) . .
C33 C34 C35 C36 54.5(4) . .
C32 C31 C36 C35 53.6(3) . .
P1 C31 C36 C35 -174.6(2) . .
C34 C35 C36 C31 -55.1(4) . .

loop_
_platon_squeeze_void_nr
_platon_squeeze_void_average_x
_platon_squeeze_void_average_y
_platon_squeeze_void_average_z
_platon_squeeze_void_volume
_platon_squeeze_void_count_electrons
_platon_squeeze_void_content
1 0.000 0.000 -0.013 611 150 ' '
2 0.500 0.500 -0.013 611 150 ' '
